data_2007091
loop_
_publ_author_name
'Ferguson, George'
'Glidewell, Christopher'
'McManus, Gordon D.'
'Meehan, Paul R.'

_publ_section_title
;
 A Perforated Molecular Tape in the 1:1 Salt of
 4,4'-Trimethylenedipyridine and 1,3,5-Benzenetricarboxylic acid
;
_journal_issue 3
_journal_name_full 'Acta Crystallographica Section C'
_journal_page_first 418
_journal_page_last 421
_journal_paper_doi 10.1107/S0108270197012110
_journal_volume 54
_journal_year 1998
_chemical_formula_iupac 'C13 H15 N2 1+ , C9 H5 O6 1-'
_chemical_formula_moiety '(C13 H15 N2) 1+ (C9 H5 O6) 1-'
_chemical_formula_sum 'C22 H20 N2 O6'
_chemical_formula_weight 408.40
_chemical_name_systematic
;
4,4'-Trimethylenedipyridinium (1+) 1,3,5-benzenetricarboxylate (1-)
;
_space_group_IT_number 2
_symmetry_cell_setting triclinic
_symmetry_space_group_name_Hall '-P 1'
_symmetry_space_group_name_H-M 'P -1'
_cell_angle_alpha 99.151(8)
_cell_angle_beta 94.253(10)
_cell_angle_gamma 92.019(7)
_cell_formula_units_Z 2
_cell_length_a 6.7233(8)
_cell_length_b 8.8573(8)
_cell_length_c 17.0033(12)
_cell_measurement_reflns_used 25
_cell_measurement_temperature 294.0(10)
_cell_measurement_theta_max 19.10
_cell_measurement_theta_min 8.11
_cell_volume 995.77(17)
_computing_cell_refinement 'SET4 and CELDIM CAD-4-PC'
_computing_data_collection 'CAD-4-PC (Enraf-Nonius, 1992)'
_computing_data_reduction 'DATRD2 in NRCVAX96 (Gabe et al., 1989)'
_computing_molecular_graphics 'NRCVAX96, ORTEPII (Johnson, 1976), PLATON (Spek, 1997a), PLUTON (Spek 1997b)'
_computing_publication_material 'NRCVAX96, SHELXL97  and WordPerfect macro PRPCIF97 (Ferguson, 1997)'
_computing_structure_refinement 'NRCVAX96 and SHELXL97 (Sheldrick, 1997a)'
_computing_structure_solution 'SHELXS97 (Sheldrick, 1997b)'
_diffrn_ambient_temperature 294.0(10)
_diffrn_measured_fraction_theta_full 1.00
_diffrn_measured_fraction_theta_max 1.00
_diffrn_measurement_device 'Enraf-Nonius CAD-4'
_diffrn_measurement_method \q/2\q
_diffrn_radiation_monochromator graphite
_diffrn_radiation_source 'X-ray tube'
_diffrn_radiation_type 'Molybdenum K\a'
_diffrn_radiation_wavelength 0.7107
_diffrn_reflns_av_R_equivalents 0.000
_diffrn_reflns_av_sigmaI/netI 0.0429
_diffrn_reflns_limit_h_max 8
_diffrn_reflns_limit_h_min -8
_diffrn_reflns_limit_k_max 11
_diffrn_reflns_limit_k_min 0
_diffrn_reflns_limit_l_max 21
_diffrn_reflns_limit_l_min -22
_diffrn_reflns_number 4548
_diffrn_reflns_theta_full 27.38
_diffrn_reflns_theta_max 27.38
_diffrn_reflns_theta_min 2.33
_diffrn_standards_decay_% 10.7
_diffrn_standards_interval_time 240
_diffrn_standards_number 3
_exptl_absorpt_coefficient_mu 0.100
_exptl_absorpt_correction_T_max 1.0000
_exptl_absorpt_correction_T_min 1.0000
_exptl_absorpt_correction_type none
_exptl_crystal_colour colourless
_exptl_crystal_density_diffrn 1.362
_exptl_crystal_density_meas ?
_exptl_crystal_description plate
_exptl_crystal_F_000 428
_exptl_crystal_size_max 0.40
_exptl_crystal_size_mid 0.36
_exptl_crystal_size_min 0.18
_refine_diff_density_max 0.158
_refine_diff_density_min -0.168
_refine_ls_extinction_coef 0.0069(18)
_refine_ls_extinction_method SHELXL
_refine_ls_goodness_of_fit_ref 1.028
_refine_ls_hydrogen_treatment constr
_refine_ls_matrix_type full
_refine_ls_number_parameters 278
_refine_ls_number_reflns 4548
_refine_ls_number_restraints 0
_refine_ls_restrained_S_all 1.028
_refine_ls_R_factor_all 0.0968
_refine_ls_R_factor_gt 0.0509
_refine_ls_shift/su_max 0.000
_refine_ls_shift/su_mean 0.000
_refine_ls_structure_factor_coef Fsqd
_refine_ls_weighting_details 'w = 1/[\s^2^(Fo^2^)+(0.0547P)^2^+0.0047P] where P=(Fo^2^+2Fc^2^)/3'
_refine_ls_weighting_scheme calc
_refine_ls_wR_factor_ref 0.1227
_reflns_number_gt 2593
_reflns_number_total 4548
_reflns_threshold_expression I>2\s(I)
_cod_data_source_file jz1242.cif
_cod_data_source_block 9738
_cod_depositor_comments
;
The following automatic conversions were performed:

'_exptl_crystal_density_meas' value 'not measured' was changed to '?'
- the value is perceived as not measured.

Automatic conversion script
Id: cif_fix_values 3008 2015-01-20 13:52:24Z robertas 

The following automatic conversions were performed:

'_refine_ls_weighting_scheme' value 'calc w =
1/[\s^2^(Fo^2^)+(0.0547P)^2^+0.0047P] where P=(Fo^2^+2Fc^2^)/3' was
changed to 'calc'. New tag '_refine_ls_weighting_details' was
created. The value of the new tag was set to 'w =
1/[\s^2^(Fo^2^)+(0.0547P)^2^+0.0047P] where P=(Fo^2^+2Fc^2^)/3'.

Automatic conversion script
Id: cif_fix_values 3143 2015-03-26 13:38:13Z robertas 
;
_cod_original_cell_volume 995.77(16)
_cod_database_code 2007091

loop_
_symmetry_equiv_pos_as_xyz
'x, y, z'
'-x, -y, -z'

loop_
_atom_site_label
_atom_site_fract_x
_atom_site_fract_y
_atom_site_fract_z
_atom_site_U_iso_or_equiv
_atom_site_adp_type
_atom_site_calc_flag
_atom_site_refinement_flags
_atom_site_occupancy
_atom_site_disorder_assembly
_atom_site_disorder_group
_atom_site_type_symbol
O11 .42914(18) .23151(15) .00786(7) .0553(4) Uani d . 1 . . O
O12 .6616(2) .25209(16) -.07554(8) .0701(5) Uani d . 1 . . O
O31 .6713(2) -.11093(17) -.32188(9) .0781(5) Uani d . 1 . . O
O32 .4574(2) -.31256(17) -.35059(9) .0747(5) Uani d . 1 . . O
O51 -.1188(2) -.1401(2) -.07202(9) .0903(6) Uani d . 1 . . O
O52 -.1436(2) -.30997(17) -.18282(8) .0704(5) Uani d . 1 . . O
C1 .4098(3) .0561(2) -.11510(10) .0426(4) Uani d . 1 . . C
C2 .4997(3) -.0018(2) -.18355(11) .0460(5) Uani d . 1 . . C
C3 .4122(3) -.1247(2) -.23770(10) .0460(5) Uani d . 1 . . C
C4 .2294(3) -.1888(2) -.22376(10) .0463(5) Uani d . 1 . . C
C5 .1368(3) -.1322(2) -.15559(10) .0429(4) Uani d . 1 . . C
C6 .2282(3) -.0107(2) -.10179(10) .0453(5) Uani d . 1 . . C
C11 .5103(3) .1890(2) -.05771(11) .0469(5) Uani d . 1 . . C
C13 .5144(3) -.1926(2) -.30907(12) .0541(5) Uani d . 1 . . C
C15 -.0558(3) -.2050(2) -.13956(11) .0490(5) Uani d . 1 . . C
N21 .6343(2) .45205(19) .09989(9) .0513(4) Uani d . 1 . . N
C22 .5718(3) .4997(2) .17129(11) .0524(5) Uani d . 1 . . C
C23 .6803(3) .6095(2) .22428(11) .0505(5) Uani d . 1 . . C
C24 .8570(3) .6732(2) .20436(10) .0437(4) Uani d . 1 . . C
C25 .9159(3) .6221(2) .12861(11) .0565(5) Uani d . 1 . . C
C26 .8021(3) .5120(2) .07799(12) .0591(6) Uani d . 1 . . C
N31 .8639(3) .7692(2) .55626(10) .0694(5) Uani d . 1 . . N
C32 1.0441(4) .8217(3) .54442(13) .0718(7) Uani d . 1 . . C
C33 1.1417(3) .7707(2) .47791(12) .0630(6) Uani d . 1 . . C
C34 1.0514(3) .6589(2) .41873(11) .0488(5) Uani d . 1 . . C
C35 .8650(3) .6026(2) .43178(11) .0567(5) Uani d . 1 . . C
C36 .7762(3) .6593(3) .49980(13) .0661(6) Uani d . 1 . . C
C41 .9841(3) .7902(2) .26184(11) .0513(5) Uani d . 1 . . C
C42 1.1781(3) .7280(2) .29230(11) .0520(5) Uani d . 1 . . C
C43 1.1512(3) .6040(2) .34357(11) .0545(5) Uani d . 1 . . C
H31 .738(3) -.167(2) -.3674(16) .117 Uiso calc R 1 . . H
H51 -.234(5) -.185(3) -.0646(9) .136 Uiso calc R 1 . . H
H2 .6210 .0424 -.1935 .055 Uiso calc R 1 . . H
H4 .1688 -.2698 -.2602 .056 Uiso calc R 1 . . H
H6 .1665 .0266 -.0559 .054 Uiso calc R 1 . . H
H21 .5554(16) .3710(17) .0624(8) .062 Uiso calc R 1 . . H
H22 .4533 .4580 .1854 .063 Uiso calc R 1 . . H
H23 .6351 .6420 .2743 .061 Uiso calc R 1 . . H
H25 1.0326 .6627 .1124 .068 Uiso calc R 1 . . H
H26 .8423 .4781 .0273 .071 Uiso calc R 1 . . H
H32 1.1079 .8972 .5833 .086 Uiso calc R 1 . . H
H33 1.2686 .8113 .4726 .076 Uiso calc R 1 . . H
H35 .7991 .5257 .3943 .068 Uiso calc R 1 . . H
H36 .6500 .6198 .5070 .079 Uiso calc R 1 . . H
H41A .9088 .8268 .3070 .062 Uiso calc R 1 . . H
H41B 1.0151 .8768 .2356 .062 Uiso calc R 1 . . H
H42A 1.2497 .6869 .2468 .062 Uiso calc R 1 . . H
H42B 1.2602 .8121 .3233 .062 Uiso calc R 1 . . H
H43A 1.0718 .5186 .3124 .065 Uiso calc R 1 . . H
H43B 1.2810 .5674 .3580 .065 Uiso calc R 1 . . H

loop_
_atom_site_aniso_label
_atom_site_aniso_U_11
_atom_site_aniso_U_22
_atom_site_aniso_U_33
_atom_site_aniso_U_12
_atom_site_aniso_U_13
_atom_site_aniso_U_23
O11 .0513(8) .0597(9) .0487(8) -.0184(6) .0145(6) -.0099(6)
O12 .0636(9) .0735(10) .0667(9) -.0308(8) .0242(7) -.0100(8)
O31 .0885(11) .0632(10) .0786(10) -.0221(8) .0519(9) -.0158(8)
O32 .0702(10) .0753(11) .0667(9) -.0194(8) .0246(8) -.0282(8)
O51 .0695(10) .1114(14) .0739(10) -.0484(9) .0375(8) -.0376(9)
O52 .0608(9) .0678(10) .0729(10) -.0258(7) .0217(7) -.0192(8)
C1 .0420(10) .0422(10) .0428(10) -.0041(8) .0087(8) .0033(8)
C2 .0429(10) .0448(11) .0499(11) -.0064(8) .0135(8) .0035(9)
C3 .0487(11) .0444(11) .0445(10) -.0011(8) .0138(8) .0026(8)
C4 .0473(10) .0415(11) .0469(11) -.0046(8) .0074(8) -.0023(8)
C5 .0419(10) .0417(10) .0436(10) -.0041(8) .0077(8) .0014(8)
C6 .0440(10) .0470(11) .0427(10) -.0047(8) .0118(8) -.0018(8)
C11 .0449(10) .0472(11) .0465(11) -.0089(8) .0096(8) .0011(9)
C13 .0541(12) .0536(12) .0527(12) -.0050(9) .0173(9) -.0017(10)
C15 .0433(10) .0513(12) .0489(11) -.0083(9) .0104(8) -.0029(9)
N21 .0471(9) .0491(9) .0526(10) -.0097(7) .0011(7) -.0033(8)
C22 .0418(10) .0558(12) .0583(12) -.0063(9) .0096(9) .0050(10)
C23 .0452(11) .0573(12) .0468(11) -.0036(9) .0102(8) .0002(9)
C24 .0412(10) .0431(10) .0453(10) -.0007(8) .0031(8) .0034(8)
C25 .0487(11) .0670(14) .0507(12) -.0173(10) .0132(9) .0001(10)
C26 .0539(12) .0701(14) .0491(12) -.0097(10) .0124(9) -.0044(10)
N31 .0743(13) .0747(13) .0584(11) -.0023(10) .0265(9) -.0002(10)
C32 .0806(16) .0700(15) .0573(13) -.0143(12) .0187(12) -.0144(11)
C33 .0581(13) .0699(15) .0547(12) -.0122(11) .0154(10) -.0107(11)
C34 .0562(12) .0461(11) .0431(11) .0036(9) .0069(9) .0031(9)
C35 .0623(13) .0562(13) .0493(11) -.0105(10) .0059(9) .0037(9)
C36 .0613(13) .0731(15) .0653(14) -.0083(11) .0183(11) .0118(12)
C41 .0514(11) .0459(11) .0531(11) -.0091(9) .0048(9) -.0002(9)
C42 .0441(11) .0609(13) .0474(11) -.0098(9) .0100(8) -.0021(9)
C43 .0549(12) .0554(12) .0497(11) .0073(10) .0085(9) -.0048(10)

loop_
_atom_type_symbol
_atom_type_description
_atom_type_scat_dispersion_real
_atom_type_scat_dispersion_imag
_atom_type_scat_source
C C 0.0033 0.0016 'International Tables Vol C Tables 4.2.6.8 and 6.1.1.4'
H H 0.0000 0.0000 'International Tables Vol C Tables 4.2.6.8 and 6.1.1.4'
N N 0.0061 0.0033 'International Tables Vol C Tables 4.2.6.8 and 6.1.1.4'
O O 0.0106 0.0060 'International Tables Vol C Tables 4.2.6.8 and 6.1.1.4'

loop_
_geom_angle_atom_site_label_1
_geom_angle_atom_site_label_2
_geom_angle_atom_site_label_3
_geom_angle
_geom_angle_publ_flag
C2 C1 C6 118.39(16) no
C2 C1 C11 119.58(15) no
C6 C1 C11 122.02(15) no
C1 C2 C3 121.26(16) no
C2 C3 C4 119.44(15) no
C4 C3 C13 119.27(16) no
C2 C3 C13 121.26(16) no
C3 C4 C5 120.15(16) no
C4 C5 C6 119.43(16) no
C4 C5 C15 119.89(16) no
C6 C5 C15 120.66(15) no
C1 C6 C5 121.32(16) no
O11 C11 O12 123.21(16) no
O11 C11 C1 117.42(15) no
O12 C11 C1 119.36(15) no
O31 C13 O32 123.56(17) no
O31 C13 C3 113.64(17) no
O32 C13 C3 122.80(17) no
O51 C15 O52 123.61(17) no
O51 C15 C5 111.73(16) no
O52 C15 C5 124.66(16) no
C22 N21 C26 120.72(17) no
N21 C22 C23 120.43(17) no
C22 C23 C24 120.71(17) no
C23 C24 C25 117.18(16) no
C23 C24 C41 122.35(16) no
C25 C24 C41 120.46(16) no
C24 C25 C26 119.76(17) no
N21 C26 C25 121.20(17) no
C32 N31 C36 117.02(17) no
N31 C32 C33 123.5(2) no
C32 C33 C34 119.95(19) no
C33 C34 C35 116.46(17) no
C35 C34 C43 122.15(17) no
C33 C34 C43 121.39(18) no
C34 C35 C36 120.37(19) no
N31 C36 C35 122.68(19) no
C24 C41 C42 112.98(15) no
C41 C42 C43 114.46(15) no
C34 C43 C42 112.98(15) no

loop_
_geom_bond_atom_site_label_1
_geom_bond_atom_site_label_2
_geom_bond_site_symmetry_2
_geom_bond_distance
_geom_bond_publ_flag
O11 C11 . 1.286(2) yes
O12 C11 . 1.224(2) yes
O31 C13 . 1.309(2) yes
O32 C13 . 1.211(2) yes
O51 C15 . 1.307(2) yes
O52 C15 . 1.198(2) yes
C1 C2 . 1.386(2) no
C1 C6 . 1.387(2) no
C1 C11 . 1.508(2) no
C2 C3 . 1.391(2) no
C3 C4 . 1.388(2) no
C3 C13 . 1.492(2) no
C4 C5 . 1.388(2) no
C5 C6 . 1.389(2) no
C5 C15 . 1.488(2) no
N21 C22 . 1.324(2) no
N21 C26 . 1.333(2) no
C22 C23 . 1.365(2) no
C23 C24 . 1.384(2) no
C24 C25 . 1.387(2) no
C24 C41 . 1.501(2) no
C25 C26 . 1.364(2) no
N31 C32 . 1.323(3) no
N31 C36 . 1.340(3) no
C32 C33 . 1.372(3) no
C33 C34 . 1.383(3) no
C34 C35 . 1.379(3) no
C34 C43 . 1.508(2) no
C35 C36 . 1.373(3) no
C41 C42 . 1.521(3) no
C42 C43 . 1.521(3) no

loop_
_geom_hbond_atom_site_label_D
_geom_hbond_atom_site_label_H
_geom_hbond_atom_site_label_A
_geom_hbond_site_symmetry_A
_geom_hbond_distance_DH
_geom_hbond_distance_HA
_geom_hbond_distance_DA
_geom_hbond_angle_DHA
_geom_hbond_publ_flag
N21 H21 O11 . 0.99(2) 1.60(2) 2.585(2) 175.1(13) yes
O31 H31 N31 1_544 1.00(2) 1.64(2) 2.625(2) 170.3(17) yes
O51 H51 O11 2_555 0.89(3) 1.76(3) 2.588(2) 154.8(16) yes
C6 H6 O51 2_555 0.93 2.30 3.193(2) 162 yes
C22 H22 O52 2_555 0.93 2.42 3.316(2) 163 yes
C25 H25 O12 2_765 0.93 2.33 3.256(2) 175 yes
C35 H35 O32 2_655 0.93 2.49 3.353(2) 153 yes

loop_
_geom_torsion_atom_site_label_1
_geom_torsion_atom_site_label_2
_geom_torsion_atom_site_label_3
_geom_torsion_atom_site_label_4
_geom_torsion
_geom_torsion_publ_flag
C6 C1 C2 C3 -0.5(3) no
C11 C1 C2 C3 179.64(17) no
C1 C2 C3 C4 1.3(3) no
C1 C2 C3 C13 -176.57(18) no
C2 C3 C4 C5 -1.2(3) no
C13 C3 C4 C5 176.72(17) no
C3 C4 C5 C6 0.3(3) no
C3 C4 C5 C15 -177.87(17) no
C2 C1 C6 C5 -0.4(3) no
C11 C1 C6 C5 179.48(18) no
C4 C5 C6 C1 0.5(3) no
C15 C5 C6 C1 178.64(18) no
C2 C1 C11 O12 6.0(3) yes
C6 C1 C11 O12 -173.82(19) no
C2 C1 C11 O11 -174.92(17) no
C6 C1 C11 O11 5.2(3) yes
C4 C3 C13 O32 -9.1(3) yes
C2 C3 C13 O32 168.7(2) no
C4 C3 C13 O31 171.38(18) no
C2 C3 C13 O31 -10.8(3) yes
C4 C5 C15 O52 -1.8(3) yes
C6 C5 C15 O52 -179.9(2) no
C4 C5 C15 O51 178.27(18) no
C6 C5 C15 O51 0.1(3) yes
C26 N21 C22 C23 -1.1(3) no
N21 C22 C23 C24 0.1(3) no
C22 C23 C24 C25 0.9(3) no
C22 C23 C24 C41 -177.88(18) no
C23 C24 C25 C26 -0.9(3) no
C41 C24 C25 C26 177.87(18) no
C22 N21 C26 C25 1.0(3) no
C24 C25 C26 N21 0.0(3) no
C36 N31 C32 C33 0.7(4) no
N31 C32 C33 C34 0.2(4) no
C32 C33 C34 C35 -1.2(3) no
C32 C33 C34 C43 177.9(2) no
C33 C34 C35 C36 1.4(3) no
C43 C34 C35 C36 -177.75(19) no
C32 N31 C36 C35 -0.6(3) no
C34 C35 C36 N31 -0.5(3) no
C23 C24 C41 C42 108.9(2) yes
C25 C24 C41 C42 -69.8(2) yes
C24 C41 C42 C43 -65.7(2) yes
C35 C34 C43 C42 114.3(2) yes
C33 C34 C43 C42 -64.8(2) yes
C41 C42 C43 C34 -61.6(2) yes

loop_
_cod_related_entry_id
_cod_related_entry_database
_cod_related_entry_code
1 ChemSpider 21137198
